data_7004364
loop_
_publ_author_name
'Dixon, Isabelle M.'
'Lebon, Emilie'
'Loustau, Gilles'
'Sutra, Pierre'
'Vendier, Laure'
'Igau, Alain'
'Juris, Alberto'

_publ_section_title
;
 Broad HOMO--LUMO gap tuning through the coordination of a single
 phosphine, aminophosphine or phosphite onto a Ru(tpy)(bpy)2+ core
;
_journal_issue 41
_journal_name_full 'Dalton Transactions'
_journal_page_first 5627
_journal_page_last 5635
_journal_paper_doi 10.1039/b806325g
_journal_year 2008
_chemical_absolute_configuration ad
_chemical_compound_source 'synthesis as described'
_chemical_formula_moiety 'C34 H40 N5 O3 P Ru, 2(F6 P), 2(C3 H6 O)'
_chemical_formula_sum 'C40 H52 F12 N5 O5 P3 Ru'
_chemical_formula_weight 1104.85
_chemical_name_systematic
;
?
;
_space_group_IT_number 33
_symmetry_cell_setting orthorhombic
_symmetry_Int_Tables_number 33
_symmetry_space_group_name_Hall 'P 2c -2n'
_symmetry_space_group_name_H-M 'P n a 21'
_atom_sites_solution_hydrogens geom
_atom_sites_solution_primary direct
_atom_sites_solution_secondary difmap
_cell_angle_alpha 90
_cell_angle_beta 90
_cell_angle_gamma 90
_cell_formula_units_Z 4
_cell_length_a 22.5924(9)
_cell_length_b 13.7879(7)
_cell_length_c 15.3670(7)
_cell_measurement_reflns_used 9730
_cell_measurement_temperature 180
_cell_measurement_theta_max 32.1231
_cell_measurement_theta_min 2.6993
_cell_measurement_wavelength 0.71073
_cell_volume 4786.8(4)
_computing_cell_refinement 'CrysAlis RED, Oxford Diffraction Ltd.'
_computing_data_collection 'CrysAlis CCD, Oxford Diffraction Ltd.'
_computing_data_reduction 'CrysAlis RED, Oxford Diffraction Ltd.'
_computing_molecular_graphics 'Ortep-3 for Windows (Farrugia, 1997)'
_computing_publication_material 'WinGX publication routines (Farrugia, 1999)'
_computing_structure_refinement 'SHELXL-97 (Sheldrick, 1997)'
_computing_structure_solution 'SIR92 (Giacovazzo et al, 1993)'
_diffrn_ambient_temperature 180
_diffrn_measured_fraction_theta_full 0.998
_diffrn_measured_fraction_theta_max 0.998
_diffrn_measurement_device_type 'Oxford-Diffraction XCALIBUR'
_diffrn_measurement_method \w-\f
_diffrn_radiation_monochromator graphite
_diffrn_radiation_source 'fine-focus sealed tube'
_diffrn_radiation_type MoK\a
_diffrn_radiation_wavelength 0.71073
_diffrn_reflns_av_R_equivalents 0.058
_diffrn_reflns_av_unetI/netI 0.0494
_diffrn_reflns_limit_h_max 27
_diffrn_reflns_limit_h_min -27
_diffrn_reflns_limit_k_max 16
_diffrn_reflns_limit_k_min -13
_diffrn_reflns_limit_l_max 17
_diffrn_reflns_limit_l_min -18
_diffrn_reflns_number 33474
_diffrn_reflns_theta_full 25.68
_diffrn_reflns_theta_max 25.68
_diffrn_reflns_theta_min 3.08
_diffrn_standards_decay_% 0
_diffrn_standards_interval_count 0
_diffrn_standards_interval_time 0
_diffrn_standards_number 0
_exptl_absorpt_coefficient_mu 0.522
_exptl_absorpt_correction_T_max 0.9656
_exptl_absorpt_correction_T_min 0.8691
_exptl_absorpt_correction_type multi-scan
_exptl_absorpt_process_details
;
[c.f. r.h. blessing, acta cryst. (1995), a51, 33-38]
;
_exptl_crystal_colour 'red orange'
_exptl_crystal_density_diffrn 1.533
_exptl_crystal_density_method 'not measured'
_exptl_crystal_description platelet
_exptl_crystal_F_000 2256
_exptl_crystal_size_max 0.375
_exptl_crystal_size_mid 0.25
_exptl_crystal_size_min 0.075
_refine_diff_density_max 0.798
_refine_diff_density_min -0.743
_refine_diff_density_rms 0.108
_refine_ls_abs_structure_details 'Flack H D (1983), Acta Cryst. A39, 876-881'
_refine_ls_abs_structure_Flack 0.00(3)
_refine_ls_extinction_method none
_refine_ls_goodness_of_fit_ref 1.025
_refine_ls_hydrogen_treatment constr
_refine_ls_matrix_type full
_refine_ls_number_parameters 622
_refine_ls_number_reflns 8910
_refine_ls_number_restraints 50
_refine_ls_restrained_S_all 1.029
_refine_ls_R_factor_all 0.0575
_refine_ls_R_factor_gt 0.0485
_refine_ls_shift/su_max 0.004
_refine_ls_shift/su_mean 0
_refine_ls_structure_factor_coef Fsqd
_refine_ls_weighting_details 'calc w=1/[\s^2^(Fo^2^)+(0.0894P)^2^+0.0000P] where P=(Fo^2^+2Fc^2^)/3'
_refine_ls_weighting_scheme calc
_refine_ls_wR_factor_gt 0.1281
_refine_ls_wR_factor_ref 0.1336
_reflns_number_gt 7450
_reflns_number_total 8910
_reflns_threshold_expression >2\s(I)
_cod_data_source_file b806325g.txt
_cod_data_source_block ([Ru]5)
_cod_database_code 7004364

loop_
_symmetry_equiv_pos_as_xyz
'x, y, z'
'-x, -y, z+1/2'
'-x+1/2, y+1/2, z+1/2'
'x+1/2, -y+1/2, z'

loop_
_atom_site_label
_atom_site_type_symbol
_atom_site_fract_x
_atom_site_fract_y
_atom_site_fract_z
_atom_site_U_iso_or_equiv
_atom_site_adp_type
_atom_site_occupancy
_atom_site_symmetry_multiplicity
_atom_site_calc_flag
_atom_site_refinement_flags
_atom_site_disorder_assembly
_atom_site_disorder_group
C1 C 0.7007(3) 0.4685(5) 0.5962(4) 0.0443(15) Uani 1 1 d . . .
H1 H 0.7242 0.4927 0.5472 0.053 Uiso 1 1 calc R . .
C2 C 0.6463(3) 0.5292(6) 0.6069(5) 0.065(2) Uani 1 1 d . . .
H2A H 0.6175 0.494 0.6402 0.097 Uiso 1 1 calc R . .
H2B H 0.6303 0.5444 0.5507 0.097 Uiso 1 1 calc R . .
H2C H 0.6564 0.5882 0.6367 0.097 Uiso 1 1 calc R . .
C3 C 0.6871(4) 0.3619(5) 0.5832(5) 0.068(2) Uani 1 1 d . . .
H3A H 0.7225 0.3246 0.5915 0.102 Uiso 1 1 calc R . .
H3B H 0.6723 0.3518 0.5253 0.102 Uiso 1 1 calc R . .
H3C H 0.6577 0.3418 0.6246 0.102 Uiso 1 1 calc R . .
C4 C 0.7927(3) 0.7305(4) 0.6479(4) 0.0477(15) Uani 1 1 d . . .
H4 H 0.8047 0.7407 0.7085 0.057 Uiso 1 1 calc R . .
C5 C 0.7422(4) 0.7967(5) 0.6273(5) 0.069(2) Uani 1 1 d . . .
H5A H 0.7277 0.7829 0.57 0.103 Uiso 1 1 calc R . .
H5B H 0.7554 0.8628 0.6299 0.103 Uiso 1 1 calc R . .
H5C H 0.711 0.787 0.6689 0.103 Uiso 1 1 calc R . .
C6 C 0.8451(4) 0.7457(7) 0.5899(5) 0.082(3) Uani 1 1 d . . .
H6A H 0.871 0.6907 0.5937 0.122 Uiso 1 1 calc R . .
H6B H 0.866 0.803 0.6078 0.122 Uiso 1 1 calc R . .
H6C H 0.8319 0.7533 0.5309 0.122 Uiso 1 1 calc R . .
C10 C 0.9030(2) 0.6395(4) 0.8275(4) 0.0380(13) Uani 1 1 d . . .
H10 H 0.8945 0.6381 0.7683 0.046 Uiso 1 1 calc R . .
C11 C 0.9597(2) 0.6648(4) 0.8533(5) 0.0432(12) Uani 1 1 d . . .
H11 H 0.989 0.6774 0.8123 0.052 Uiso 1 1 calc R . .
C12 C 0.9714(3) 0.6708(4) 0.9398(4) 0.0460(15) Uani 1 1 d . . .
H12 H 1.009 0.6891 0.9584 0.055 Uiso 1 1 calc R . .
C13 C 0.9279(2) 0.6499(4) 1.0005(4) 0.0405(13) Uani 1 1 d . . .
H13 H 0.9357 0.6538 1.0598 0.049 Uiso 1 1 calc R . .
C14 C 0.8722(2) 0.6230(3) 0.9702(3) 0.0271(10) Uani 1 1 d . . .
C15 C 0.8238(2) 0.6016(3) 1.0296(3) 0.0268(11) Uani 1 1 d . . .
C16 C 0.8280(3) 0.6029(4) 1.1194(4) 0.0403(13) Uani 1 1 d . . .
H16 H 0.8646 0.6138 1.1455 0.048 Uiso 1 1 calc R . .
C17 C 0.7789(3) 0.5883(4) 1.1705(4) 0.0429(15) Uani 1 1 d . . .
H17 H 0.7821 0.5879 1.2309 0.051 Uiso 1 1 calc R . .
C18 C 0.7246(3) 0.5741(4) 1.1308(4) 0.0425(15) Uani 1 1 d . . .
H18 H 0.6902 0.5671 1.1634 0.051 Uiso 1 1 calc R . .
C19 C 0.7235(2) 0.5709(4) 1.0415(4) 0.0357(13) Uani 1 1 d . . .
H19 H 0.6873 0.5597 1.0144 0.043 Uiso 1 1 calc R . .
C20 C 0.7479(2) 0.7930(4) 0.8595(5) 0.0362(11) Uani 1 1 d . . .
H20 H 0.7885 0.8019 0.8651 0.043 Uiso 1 1 calc R . .
C21 C 0.7124(3) 0.8728(4) 0.8601(6) 0.0551(16) Uani 1 1 d . . .
H21 H 0.7288 0.9345 0.8642 0.066 Uiso 1 1 calc R . .
C22 C 0.6527(3) 0.8617(4) 0.8547(6) 0.0595(17) Uani 1 1 d . . .
H22 H 0.6278 0.9155 0.8571 0.071 Uiso 1 1 calc R . .
C23 C 0.6292(2) 0.7690(4) 0.8456(5) 0.0466(14) Uani 1 1 d . . .
H23 H 0.5886 0.7596 0.8399 0.056 Uiso 1 1 calc R . .
C24 C 0.6676(2) 0.6915(4) 0.8452(4) 0.0343(12) Uani 1 1 d . . .
C25 C 0.6462(2) 0.5905(4) 0.8398(4) 0.0339(13) Uani 1 1 d . . .
C26 C 0.5880(2) 0.5579(5) 0.8347(4) 0.0463(17) Uani 1 1 d . . .
H26 H 0.557 0.602 0.8299 0.056 Uiso 1 1 calc R . .
C27 C 0.5768(2) 0.4598(5) 0.8370(4) 0.0500(17) Uani 1 1 d . . .
H27 H 0.5381 0.4374 0.8328 0.06 Uiso 1 1 calc R . .
C28 C 0.6233(2) 0.3939(5) 0.8455(5) 0.0475(14) Uani 1 1 d . . .
H28 H 0.616 0.3275 0.8473 0.057 Uiso 1 1 calc R . .
C29 C 0.6805(2) 0.4294(3) 0.8511(6) 0.0320(9) Uani 1 1 d . . .
C30 C 0.7357(2) 0.3709(3) 0.8558(5) 0.0359(11) Uani 1 1 d . . .
C31 C 0.7356(3) 0.2699(4) 0.8591(6) 0.0505(15) Uani 1 1 d . . .
H31 H 0.7003 0.2353 0.8577 0.061 Uiso 1 1 calc R . .
C32 C 0.7890(4) 0.2228(4) 0.8643(6) 0.064(2) Uani 1 1 d . . .
H32 H 0.7901 0.1555 0.8666 0.077 Uiso 1 1 calc R . .
C33 C 0.8414(3) 0.2753(4) 0.8661(5) 0.0539(17) Uani 1 1 d . . .
H33 H 0.8777 0.2436 0.8676 0.065 Uiso 1 1 calc R . .
C34 C 0.8389(2) 0.3750(4) 0.8658(4) 0.0422(14) Uani 1 1 d . . .
H34 H 0.874 0.4101 0.8684 0.051 Uiso 1 1 calc R . .
C50 C 0.9516(3) 0.1054(5) 0.5698(4) 0.0509(16) Uani 1 1 d . . .
C51 C 0.9552(4) 0.0003(6) 0.5667(6) 0.080(2) Uani 1 1 d . . .
H51A H 0.925 -0.0244 0.5287 0.119 Uiso 1 1 calc R . .
H51B H 0.9497 -0.0256 0.6241 0.119 Uiso 1 1 calc R . .
H51C H 0.9934 -0.0186 0.5451 0.119 Uiso 1 1 calc R . .
C52 C 0.9939(4) 0.1546(7) 0.6271(6) 0.083(3) Uani 1 1 d . . .
H52A H 0.983 0.2216 0.6328 0.124 Uiso 1 1 calc R . .
H52B H 1.0329 0.15 0.6026 0.124 Uiso 1 1 calc R . .
H52C H 0.9934 0.1243 0.6833 0.124 Uiso 1 1 calc R . .
C53 C 0.0516(3) 0.7027(6) 0.6142(5) 0.0601(18) Uani 1 1 d . . .
C54 C 0.0779(5) 0.6110(7) 0.5878(8) 0.112(4) Uani 1 1 d . . .
H54A H 0.1196 0.6196 0.5785 0.168 Uiso 1 1 calc R . .
H54B H 0.0596 0.5891 0.5349 0.168 Uiso 1 1 calc R . .
H54C H 0.0717 0.5636 0.6327 0.168 Uiso 1 1 calc R . .
C55 C 0.0378(8) 0.7702(8) 0.5366(8) 0.155(6) Uani 1 1 d . . .
H55A H 0.0021 0.8058 0.5484 0.232 Uiso 1 1 calc R . .
H55B H 0.0326 0.732 0.4849 0.232 Uiso 1 1 calc R . .
H55C H 0.07 0.8147 0.5284 0.232 Uiso 1 1 calc R . .
N2 N 0.85970(17) 0.6169(3) 0.8840(3) 0.0279(9) Uani 1 1 d . A .
N1 N 0.77135(18) 0.5828(3) 0.9910(4) 0.0272(12) Uani 1 1 d . A .
N3 N 0.72749(15) 0.7030(3) 0.8512(4) 0.0285(8) Uani 1 1 d . A .
N4 N 0.69082(15) 0.5254(3) 0.8461(3) 0.0279(8) Uani 1 1 d . A .
N5 N 0.78643(18) 0.4243(3) 0.8617(4) 0.0305(10) Uani 1 1 d . A .
O1 O 0.73584(17) 0.4714(3) 0.6758(2) 0.0393(9) Uani 1 1 d . . .
O2 O 0.77163(17) 0.6327(3) 0.6383(3) 0.0391(9) Uani 1 1 d . . .
O3 O 0.84514(17) 0.5056(3) 0.6883(2) 0.0425(10) Uani 1 1 d . . .
C7A C 0.8581(6) 0.4464(11) 0.6106(8) 0.033(3) Uani 0.54 1 d PU A 1
H7A H 0.83 0.4639 0.5646 0.039 Uiso 0.54 1 calc PR A 1
C8A C 0.8508(9) 0.3376(11) 0.6313(11) 0.060(4) Uani 0.54 1 d PU A 1
H8A1 H 0.8783 0.3194 0.676 0.09 Uiso 0.54 1 calc PR A 1
H8A2 H 0.8584 0.3002 0.5798 0.09 Uiso 0.54 1 calc PR A 1
H8A3 H 0.8112 0.3255 0.651 0.09 Uiso 0.54 1 calc PR A 1
C9A C 0.9169(8) 0.4702(14) 0.5817(13) 0.069(5) Uani 0.54 1 d PU A 1
H9A1 H 0.944 0.4645 0.6296 0.103 Uiso 0.54 1 calc PR A 1
H9A2 H 0.9175 0.5356 0.5602 0.103 Uiso 0.54 1 calc PR A 1
H9A3 H 0.9285 0.4265 0.5362 0.103 Uiso 0.54 1 calc PR A 1
C7B C 0.8679(9) 0.4798(18) 0.598(2) 0.083(9) Uani 0.46 1 d PDU A 2
H7B H 0.8439 0.5025 0.5492 0.1 Uiso 0.46 1 calc PR A 2
C8B C 0.8655(15) 0.3739(19) 0.617(2) 0.112(12) Uani 0.46 1 d PDU A 2
H8B1 H 0.8241 0.334 0.5999 0.169 Uiso 0.46 1 d P B 2
H8B2 H 0.8739 0.3359 0.6708 0.169 Uiso 0.46 1 d P C 2
H8B3 H 0.8907 0.3273 0.5721 0.169 Uiso 0.46 1 d P D 2
C9B C 0.9316(9) 0.5074(18) 0.5966(18) 0.077(7) Uani 0.46 1 d PDU A 2
H9B1 H 0.9351 0.5767 0.5996 0.116 Uiso 0.46 1 calc PR A 2
H9B2 H 0.9493 0.4846 0.5436 0.116 Uiso 0.46 1 calc PR A 2
H9B3 H 0.9515 0.4787 0.6454 0.116 Uiso 0.46 1 calc PR A 2
O4 O 0.9176(2) 0.1500(4) 0.5249(4) 0.0675(14) Uani 1 1 d . . .
O5 O 0.0443(5) 0.7318(7) 0.6826(5) 0.144(3) Uani 1 1 d . . .
F1 F 0.83471(17) 0.9989(3) 0.8800(3) 0.0766(14) Uani 1 1 d . . .
F2 F 0.95331(17) 0.9340(3) 0.7844(3) 0.0722(12) Uani 1 1 d . . .
F3 F 0.8567(2) 0.9115(4) 0.7595(3) 0.0873(15) Uani 1 1 d . . .
F4 F 0.9306(2) 1.0253(6) 0.9007(4) 0.116(2) Uani 1 1 d . . .
F5 F 0.8927(2) 0.8720(3) 0.8885(3) 0.0902(16) Uani 1 1 d . . .
F6 F 0.8923(2) 1.0594(3) 0.7741(4) 0.0879(15) Uani 1 1 d . . .
P1 P 0.78164(7) 0.55029(12) 0.70834(10) 0.0289(3) Uani 1 1 d . A .
P2 P 0.89479(7) 0.96591(12) 0.83180(10) 0.0428(4) Uani 1 1 d . . .
P3 P 0.04593(8) 0.37760(12) 0.81874(12) 0.0499(4) Uani 1 1 d D . .
F7A F 0.0621(5) 0.3119(9) 0.7416(9) 0.1069(11) Uani 0.55 1 d P E 1
F8A F 0.0435(5) 0.4697(7) 0.8811(7) 0.1069(11) Uani 0.55 1 d PD E 1
F9A F 0.0217(4) 0.2741(5) 0.8436(9) 0.1069(11) Uani 0.55 1 d PD E 1
F10A F 0.0564(5) 0.4727(6) 0.7665(8) 0.1069(11) Uani 0.55 1 d PD E 1
F11A F -0.0232(3) 0.3949(9) 0.8154(8) 0.1069(11) Uani 0.55 1 d PD E 1
F12A F 0.1153(3) 0.3718(8) 0.8291(9) 0.1069(11) Uani 0.55 1 d PD E 1
F7B F 0.0801(6) 0.2938(9) 0.7633(10) 0.1069(11) Uani 0.45 1 d PD E 2
F8B F 0.0178(7) 0.4360(9) 0.8962(8) 0.1069(11) Uani 0.45 1 d PD E 2
F9B F 0.0615(6) 0.3149(8) 0.9024(7) 0.1069(11) Uani 0.45 1 d PD E 2
F10B F 0.0372(6) 0.4178(9) 0.7253(7) 0.1069(11) Uani 0.45 1 d PD E 2
F11B F -0.0177(4) 0.3398(10) 0.8047(10) 0.1069(11) Uani 0.45 1 d PD E 2
F12B F 0.1135(4) 0.4169(8) 0.8250(11) 0.1069(11) Uani 0.45 1 d PD E 2
Ru1 Ru 0.772961(14) 0.57181(2) 0.85386(3) 0.02312(11) Uani 1 1 d . . .

loop_
_atom_site_aniso_label
_atom_site_aniso_U_11
_atom_site_aniso_U_22
_atom_site_aniso_U_33
_atom_site_aniso_U_23
_atom_site_aniso_U_13
_atom_site_aniso_U_12
C1 0.051(3) 0.058(4) 0.024(3) -0.012(3) -0.010(3) -0.010(3)
C2 0.062(4) 0.085(5) 0.048(4) -0.010(4) -0.019(4) 0.013(4)
C3 0.088(6) 0.058(4) 0.059(5) -0.011(4) -0.022(4) -0.022(4)
C4 0.069(4) 0.038(3) 0.037(3) 0.001(3) 0.005(3) -0.014(3)
C5 0.108(6) 0.034(4) 0.064(5) 0.010(3) -0.004(5) 0.012(4)
C6 0.103(6) 0.092(6) 0.049(4) 0.013(4) 0.021(4) -0.029(5)
C10 0.029(3) 0.050(3) 0.035(3) -0.009(2) 0.002(2) 0.000(2)
C11 0.027(2) 0.059(3) 0.043(3) 0.000(4) 0.002(4) -0.004(2)
C12 0.029(3) 0.050(4) 0.059(4) 0.006(3) -0.008(3) -0.010(3)
C13 0.033(3) 0.050(3) 0.039(3) -0.002(3) -0.010(2) -0.002(3)
C14 0.027(2) 0.030(3) 0.025(3) -0.002(2) -0.002(2) 0.000(2)
C15 0.029(3) 0.022(2) 0.029(3) -0.006(2) -0.004(2) 0.003(2)
C16 0.050(3) 0.037(3) 0.034(3) -0.002(2) -0.008(3) 0.003(3)
C17 0.053(4) 0.049(4) 0.026(3) 0.001(3) 0.001(3) -0.004(3)
C18 0.049(4) 0.048(4) 0.031(3) -0.003(3) 0.010(3) 0.000(3)
C19 0.036(3) 0.044(3) 0.027(3) -0.003(2) 0.001(2) 0.000(2)
C20 0.044(2) 0.035(3) 0.030(3) 0.001(3) -0.004(3) 0.004(2)
C21 0.073(4) 0.032(3) 0.061(4) 0.009(4) 0.016(5) 0.013(3)
C22 0.069(4) 0.046(3) 0.063(4) 0.001(4) 0.017(5) 0.028(3)
C23 0.038(3) 0.058(3) 0.043(3) 0.003(3) -0.005(3) 0.021(2)
C24 0.035(2) 0.047(3) 0.021(3) 0.003(3) 0.004(3) 0.010(2)
C25 0.027(2) 0.048(3) 0.027(4) -0.008(2) 0.000(2) 0.002(2)
C26 0.025(2) 0.075(4) 0.039(4) -0.014(3) 0.000(2) 0.004(3)
C27 0.027(3) 0.074(4) 0.048(5) -0.009(3) -0.005(3) -0.019(3)
C28 0.046(3) 0.056(3) 0.040(3) -0.014(3) 0.000(3) -0.023(3)
C29 0.033(2) 0.035(2) 0.028(2) -0.001(3) -0.004(4) -0.004(2)
C30 0.050(3) 0.030(2) 0.028(2) -0.003(3) -0.006(3) 0.001(2)
C31 0.075(4) 0.027(3) 0.050(4) -0.001(4) 0.000(4) -0.009(3)
C32 0.104(5) 0.026(3) 0.063(5) -0.003(3) -0.011(5) 0.012(3)
C33 0.073(4) 0.040(3) 0.049(5) -0.007(3) -0.009(4) 0.021(3)
C34 0.042(3) 0.040(3) 0.044(4) -0.008(3) -0.007(3) 0.011(2)
C50 0.043(3) 0.071(4) 0.040(4) 0.002(3) 0.009(3) 0.006(3)
C51 0.113(7) 0.074(5) 0.051(5) 0.011(4) 0.019(5) 0.008(5)
C52 0.072(5) 0.099(7) 0.078(6) 0.036(5) -0.034(4) -0.029(5)
C53 0.064(4) 0.071(5) 0.045(4) 0.003(4) 0.008(3) -0.005(4)
C54 0.134(10) 0.077(6) 0.126(9) 0.008(7) 0.029(8) 0.019(7)
C55 0.269(18) 0.066(6) 0.129(11) -0.005(7) -0.067(12) 0.038(9)
N2 0.026(2) 0.027(2) 0.031(2) -0.0054(16) -0.0011(17) 0.0012(18)
N1 0.025(2) 0.029(2) 0.028(3) -0.0016(19) 0.0046(18) 0.0001(18)
N3 0.0295(17) 0.0320(19) 0.0240(18) -0.006(3) -0.002(2) 0.0026(16)
N4 0.0242(18) 0.037(2) 0.022(2) 0.002(2) -0.009(2) -0.0060(15)
N5 0.037(2) 0.0289(19) 0.025(3) 0.003(2) -0.006(3) 0.0044(16)
O1 0.052(2) 0.035(2) 0.031(2) -0.0029(17) -0.0108(18) -0.0052(19)
O2 0.058(3) 0.033(2) 0.026(2) 0.0012(16) -0.0025(17) 0.0011(18)
O3 0.039(2) 0.065(3) 0.023(2) -0.0134(18) 0.0006(16) 0.017(2)
C7A 0.047(6) 0.033(6) 0.018(5) 0.001(5) 0.003(4) 0.021(5)
C8A 0.084(8) 0.042(6) 0.054(7) -0.020(6) -0.001(6) 0.014(6)
C9A 0.061(8) 0.076(9) 0.069(8) -0.010(7) 0.022(7) 0.015(7)
C7B 0.084(12) 0.081(12) 0.086(12) -0.006(9) 0.021(8) 0.015(8)
C8B 0.112(14) 0.112(15) 0.114(14) -0.015(9) 0.009(9) 0.002(9)
C9B 0.073(10) 0.081(11) 0.077(10) 0.001(8) 0.015(8) 0.004(8)
O4 0.060(3) 0.078(3) 0.065(3) -0.018(3) -0.019(3) 0.019(3)
O5 0.203(9) 0.167(8) 0.060(5) -0.015(5) 0.019(5) 0.027(7)
F1 0.062(2) 0.061(3) 0.107(4) 0.001(2) 0.031(2) 0.0092(19)
F2 0.048(2) 0.114(4) 0.055(2) -0.007(2) 0.007(2) 0.012(2)
F3 0.072(3) 0.107(4) 0.082(4) -0.017(3) -0.008(3) -0.032(3)
F4 0.072(3) 0.199(7) 0.077(3) -0.067(4) 0.007(3) -0.043(4)
F5 0.120(4) 0.070(3) 0.080(3) 0.038(2) 0.020(3) 0.038(3)
F6 0.105(4) 0.067(3) 0.092(4) 0.035(3) 0.007(3) -0.004(3)
P1 0.0316(7) 0.0335(7) 0.0214(7) -0.0020(6) -0.0016(6) 0.0024(6)
P2 0.0375(7) 0.0457(8) 0.0452(10) 0.0058(7) 0.0017(6) 0.0028(7)
P3 0.0594(10) 0.0413(9) 0.0488(9) 0.0003(7) 0.0056(8) 0.0042(8)
F7A 0.105(3) 0.080(2) 0.135(3) 0.007(2) 0.016(2) 0.0118(18)
F8A 0.105(3) 0.080(2) 0.135(3) 0.007(2) 0.016(2) 0.0118(18)
F9A 0.105(3) 0.080(2) 0.135(3) 0.007(2) 0.016(2) 0.0118(18)
F10A 0.105(3) 0.080(2) 0.135(3) 0.007(2) 0.016(2) 0.0118(18)
F11A 0.105(3) 0.080(2) 0.135(3) 0.007(2) 0.016(2) 0.0118(18)
F12A 0.105(3) 0.080(2) 0.135(3) 0.007(2) 0.016(2) 0.0118(18)
F7B 0.105(3) 0.080(2) 0.135(3) 0.007(2) 0.016(2) 0.0118(18)
F8B 0.105(3) 0.080(2) 0.135(3) 0.007(2) 0.016(2) 0.0118(18)
F9B 0.105(3) 0.080(2) 0.135(3) 0.007(2) 0.016(2) 0.0118(18)
F10B 0.105(3) 0.080(2) 0.135(3) 0.007(2) 0.016(2) 0.0118(18)
F11B 0.105(3) 0.080(2) 0.135(3) 0.007(2) 0.016(2) 0.0118(18)
F12B 0.105(3) 0.080(2) 0.135(3) 0.007(2) 0.016(2) 0.0118(18)
Ru1 0.02024(16) 0.02682(18) 0.02232(18) -0.0020(2) -0.0009(2) 0.00076(14)

loop_
_atom_type_symbol
_atom_type_description
_atom_type_scat_dispersion_real
_atom_type_scat_dispersion_imag
_atom_type_scat_source
C C 0.0033 0.0016 'International Tables Vol C Tables 4.2.6.8 and 6.1.1.4'
H H 0 0 'International Tables Vol C Tables 4.2.6.8 and 6.1.1.4'
N N 0.0061 0.0033 'International Tables Vol C Tables 4.2.6.8 and 6.1.1.4'
O O 0.0106 0.006 'International Tables Vol C Tables 4.2.6.8 and 6.1.1.4'
F F 0.0171 0.0103 'International Tables Vol C Tables 4.2.6.8 and 6.1.1.4'
P P 0.1023 0.0942 'International Tables Vol C Tables 4.2.6.8 and 6.1.1.4'
Ru Ru -1.2594 0.8363 'International Tables Vol C Tables 4.2.6.8 and 6.1.1.4'

loop_
_geom_angle_atom_site_label_1
_geom_angle_atom_site_label_2
_geom_angle_atom_site_label_3
_geom_angle
_geom_angle_site_symmetry_1
_geom_angle_site_symmetry_3
_geom_angle_publ_flag
O1 C1 C2 109.8(5) . . ?
O1 C1 C3 104.3(5) . . ?
C2 C1 C3 113.0(6) . . ?
O2 C4 C5 107.4(6) . . ?
O2 C4 C6 109.4(6) . . ?
C5 C4 C6 113.0(6) . . ?
N2 C10 C11 123.1(5) . . ?
C12 C11 C10 118.4(6) . . ?
C11 C12 C13 120.5(5) . . ?
C12 C13 C14 118.2(5) . . ?
N2 C14 C13 122.1(5) . . ?
N2 C14 C15 116.3(4) . . ?
C13 C14 C15 121.6(5) . . ?
N1 C15 C16 120.1(5) . . ?
N1 C15 C14 115.0(5) . . ?
C16 C15 C14 124.8(5) . . ?
C17 C16 C15 120.8(6) . . ?
C16 C17 C18 119.0(6) . . ?
C19 C18 C17 117.5(6) . . ?
N1 C19 C18 124.1(6) . . ?
N3 C20 C21 123.4(5) . . ?
C22 C21 C20 119.6(6) . . ?
C21 C22 C23 119.2(5) . . ?
C24 C23 C22 118.3(5) . . ?
N3 C24 C23 122.3(5) . . ?
N3 C24 C25 115.9(4) . . ?
C23 C24 C25 121.7(5) . . ?
N4 C25 C26 119.6(5) . . ?
N4 C25 C24 112.2(4) . . ?
C26 C25 C24 128.0(5) . . ?
C27 C26 C25 119.3(5) . . ?
C26 C27 C28 120.3(5) . . ?
C29 C28 C27 118.5(5) . . ?
N4 C29 C28 120.4(5) . . ?
N4 C29 C30 113.0(4) . . ?
C28 C29 C30 126.3(5) . . ?
N5 C30 C31 122.5(5) . . ?
N5 C30 C29 114.4(4) . . ?
C31 C30 C29 122.9(5) . . ?
C32 C31 C30 118.3(6) . . ?
C31 C32 C33 120.3(5) . . ?
C34 C33 C32 119.1(6) . . ?
N5 C34 C33 122.1(6) . . ?
O4 C50 C51 121.8(7) . . ?
O4 C50 C52 121.7(7) . . ?
C51 C50 C52 116.4(7) . . ?
O5 C53 C54 128.5(10) . . ?
O5 C53 C55 118.1(9) . . ?
C54 C53 C55 113.1(8) . . ?
C10 N2 C14 117.7(4) . . ?
C10 N2 Ru1 127.1(3) . . ?
C14 N2 Ru1 115.2(3) . . ?
C19 N1 C15 118.4(5) . . ?
C19 N1 Ru1 125.6(4) . . ?
C15 N1 Ru1 115.9(4) . . ?
C20 N3 C24 117.2(4) . . ?
C20 N3 Ru1 129.7(3) . . ?
C24 N3 Ru1 113.0(3) . . ?
C29 N4 C25 121.8(4) . . ?
C29 N4 Ru1 118.7(3) . . ?
C25 N4 Ru1 119.5(3) . . ?
C30 N5 C34 117.5(4) . . ?
C30 N5 Ru1 113.9(3) . . ?
C34 N5 Ru1 128.4(4) . . ?
C1 O1 P1 129.8(4) . . ?
C4 O2 P1 123.8(4) . . ?
C7A O3 P1 123.3(6) . . ?
C7B O3 P1 125.0(10) . . ?
C9A C7A O3 107.8(13) . . ?
C9A C7A C8A 112.6(13) . . ?
O3 C7A C8A 110.5(11) . . ?
C8B C7B C9B 107(2) . . ?
C8B C7B O3 93(2) . . ?
C9B C7B O3 106(2) . . ?
O2 P1 O1 100.7(2) . . ?
O2 P1 O3 106.0(2) . . ?
O1 P1 O3 105.2(2) . . ?
O2 P1 Ru1 124.44(17) . . ?
O1 P1 Ru1 110.21(17) . . ?
O3 P1 Ru1 108.67(16) . . ?
F5 P2 F4 94.1(4) . . ?
F5 P2 F6 176.2(3) . . ?
F4 P2 F6 88.3(4) . . ?
F5 P2 F2 92.9(3) . . ?
F4 P2 F2 91.5(3) . . ?
F6 P2 F2 89.9(3) . . ?
F5 P2 F3 89.0(3) . . ?
F4 P2 F3 176.5(4) . . ?
F6 P2 F3 88.5(3) . . ?
F2 P2 F3 90.0(3) . . ?
F5 P2 F1 87.3(3) . . ?
F4 P2 F1 88.6(3) . . ?
F6 P2 F1 89.9(3) . . ?
F2 P2 F1 179.7(3) . . ?
F3 P2 F1 89.9(3) . . ?
F7A P3 F11B 85.1(8) . . ?
F7A P3 F10B 61.8(6) . . ?
F11B P3 F10B 82.7(8) . . ?
F7A P3 F10A 93.6(7) . . ?
F11B P3 F10A 110.7(7) . . ?
F7A P3 F8B 169.4(8) . . ?
F11B P3 F8B 84.4(8) . . ?
F10B P3 F8B 117.9(7) . . ?
F10A P3 F8B 91.2(6) . . ?
F7A P3 F9A 74.7(7) . . ?
F11B P3 F9A 53.5(6) . . ?
F10B P3 F9A 120.3(7) . . ?
F10A P3 F9A 160.3(7) . . ?
F8B P3 F9A 98.0(7) . . ?
F7A P3 F12A 79.1(7) . . ?
F11B P3 F12A 157.2(7) . . ?
F10B P3 F12A 103.7(7) . . ?
F10A P3 F12A 86.7(6) . . ?
F8B P3 F12A 110.6(8) . . ?
F9A P3 F12A 106.0(5) . . ?
F7A P3 F11A 107.4(7) . . ?
F10B P3 F11A 77.9(7) . . ?
F10A P3 F11A 90.4(6) . . ?
F8B P3 F11A 63.1(7) . . ?
F9A P3 F11A 78.5(5) . . ?
F12A P3 F11A 173.0(7) . . ?
F7A P3 F9B 104.5(6) . . ?
F11B P3 F9B 97.8(7) . . ?
F10B P3 F9B 166.2(7) . . ?
F10A P3 F9B 147.4(7) . . ?
F8B P3 F9B 75.8(7) . . ?
F9A P3 F9B 52.2(6) . . ?
F12A P3 F9B 70.8(6) . . ?
F11A P3 F9B 109.1(7) . . ?
F7A P3 F8A 160.7(7) . . ?
F11B P3 F8A 108.7(7) . . ?
F10B P3 F8A 105.6(6) . . ?
F10A P3 F8A 69.1(6) . . ?
F9A P3 F8A 124.3(7) . . ?
F12A P3 F8A 90.8(6) . . ?
F11A P3 F8A 82.2(6) . . ?
F9B P3 F8A 87.4(6) . . ?
F7A P3 F12B 91.1(7) . . ?
F11B P3 F12B 175.3(8) . . ?
F10B P3 F12B 93.1(8) . . ?
F10A P3 F12B 66.8(6) . . ?
F8B P3 F12B 99.5(8) . . ?
F9A P3 F12B 128.0(6) . . ?
F11A P3 F12B 151.7(6) . . ?
F9B P3 F12B 85.7(7) . . ?
F8A P3 F12B 74.4(7) . . ?
F11B P3 F7B 97.4(8) . . ?
F10B P3 F7B 80.2(7) . . ?
F10A P3 F7B 104.8(7) . . ?
F8B P3 F7B 161.9(8) . . ?
F9A P3 F7B 69.5(7) . . ?
F12A P3 F7B 63.0(7) . . ?
F11A P3 F7B 123.9(7) . . ?
F9B P3 F7B 86.1(7) . . ?
F8A P3 F7B 153.7(7) . . ?
F12B P3 F7B 79.7(7) . . ?
N4 Ru1 N5 79.74(16) . . ?
N4 Ru1 N3 79.37(15) . . ?
N5 Ru1 N3 158.81(16) . . ?
N4 Ru1 N2 170.66(18) . . ?
N5 Ru1 N2 98.12(16) . . ?
N3 Ru1 N2 101.93(15) . . ?
N4 Ru1 N1 93.86(18) . . ?
N5 Ru1 N1 90.9(2) . . ?
N3 Ru1 N1 87.1(2) . . ?
N2 Ru1 N1 77.03(16) . . ?
N4 Ru1 P1 88.82(15) . . ?
N5 Ru1 P1 85.16(19) . . ?
N3 Ru1 P1 97.90(18) . . ?
N2 Ru1 P1 100.10(12) . . ?
N1 Ru1 P1 174.74(13) . . ?

loop_
_geom_bond_atom_site_label_1
_geom_bond_atom_site_label_2
_geom_bond_distance
_geom_bond_site_symmetry_2
_geom_bond_publ_flag
C1 O1 1.460(7) . ?
C1 C2 1.494(10) . ?
C1 C3 1.515(10) . ?
C4 O2 1.436(7) . ?
C4 C5 1.495(11) . ?
C4 C6 1.498(10) . ?
C10 N2 1.345(7) . ?
C10 C11 1.384(7) . ?
C11 C12 1.358(10) . ?
C12 C13 1.386(9) . ?
C13 C14 1.392(7) . ?
C14 N2 1.356(7) . ?
C14 C15 1.455(7) . ?
C15 N1 1.350(6) . ?
C15 C16 1.384(8) . ?
C16 C17 1.374(8) . ?
C17 C18 1.385(8) . ?
C18 C19 1.374(9) . ?
C19 N1 1.341(7) . ?
C20 N3 1.331(6) . ?
C20 C21 1.362(7) . ?
C21 C22 1.360(9) . ?
C22 C23 1.392(9) . ?
C23 C24 1.376(7) . ?
C24 N3 1.366(6) . ?
C24 C25 1.477(7) . ?
C25 N4 1.353(6) . ?
C25 C26 1.392(7) . ?
C26 C27 1.377(9) . ?
C27 C28 1.396(9) . ?
C28 C29 1.386(7) . ?
C29 N4 1.346(6) . ?
C29 C30 1.487(7) . ?
C30 N5 1.366(6) . ?
C30 C31 1.393(7) . ?
C31 C32 1.372(9) . ?
C32 C33 1.387(10) . ?
C33 C34 1.376(8) . ?
C34 N5 1.367(6) . ?
C50 O4 1.202(8) . ?
C50 C51 1.452(11) . ?
C50 C52 1.465(10) . ?
C53 O5 1.138(9) . ?
C53 C54 1.455(12) . ?
C53 C55 1.544(13) . ?
N2 Ru1 2.108(4) . ?
N1 Ru1 2.113(5) . ?
N3 Ru1 2.080(4) . ?
N4 Ru1 1.966(3) . ?
N5 Ru1 2.060(4) . ?
O1 P1 1.582(4) . ?
O2 P1 1.582(4) . ?
O3 C7A 1.476(13) . ?
O3 C7B 1.52(3) . ?
O3 P1 1.592(4) . ?
C7A C9A 1.44(2) . ?
C7A C8A 1.54(2) . ?
C7B C8B 1.488(10) . ?
C7B C9B 1.489(10) . ?
F1 P2 1.612(4) . ?
F2 P2 1.572(4) . ?
F3 P2 1.593(5) . ?
F4 P2 1.564(5) . ?
F5 P2 1.561(4) . ?
F6 P2 1.565(5) . ?
P1 Ru1 2.2644(16) . ?
P3 F7A 1.536(13) . ?
P3 F11B 1.544(8) . ?
P3 F10B 1.551(9) . ?
P3 F10A 1.555(8) . ?
P3 F8B 1.571(9) . ?
P3 F9A 1.575(7) . ?
P3 F12A 1.578(8) . ?
P3 F11A 1.580(8) . ?
P3 F9B 1.589(8) . ?
P3 F8A 1.593(8) . ?
P3 F12B 1.622(9) . ?
P3 F7B 1.631(9) . ?
